data_4021436
loop_
_publ_author_name
'K. C. Kumara Swamy'
'K. Praveen Kumar'
'N. N. Bhuvan Kumar'

_publ_section_title
;
 Further Characterization of Mitsunobu-Type Intermediates in the
 Reaction of Dialkyl Azodicarboxylates with P(III) Compounds
;
_journal_name_full 'Journal of Organic Chemistry'
_journal_page_first 1002
_journal_page_last 1008
_journal_paper_doi 10.1021/jo051997x
_journal_volume 71
_journal_year 2006
_chemical_formula_sum 'C62 H116 N12 O12 P4'
_chemical_formula_weight 1345.55
_chemical_name_systematic
; 
 ? 
;
_space_group_IT_number 2
_symmetry_cell_setting triclinic
_symmetry_space_group_name_Hall '-P 1'
_symmetry_space_group_name_H-M 'P -1'
_atom_sites_solution_hydrogens geom
_atom_sites_solution_primary direct
_atom_sites_solution_secondary difmap
_audit_creation_method SHELXL-97
_cell_angle_alpha 107.692(3)
_cell_angle_beta 107.430(3)
_cell_angle_gamma 94.971(3)
_cell_formula_units_Z 2
_cell_length_a 15.035(3)
_cell_length_b 15.151(3)
_cell_length_c 19.568(4)
_cell_measurement_temperature 293(2)
_cell_volume 3973.6(13)
_computing_structure_refinement 'SHELXL-97 (Sheldrick, 1997)'
_computing_structure_solution 'SHELXS-97 (Sheldrick, 1990)'
_diffrn_ambient_temperature 293(2)
_diffrn_measured_fraction_theta_full 0.943
_diffrn_measured_fraction_theta_max 0.943
_diffrn_radiation_monochromator graphite
_diffrn_radiation_source 'fine-focus sealed tube'
_diffrn_radiation_type MoK\a
_diffrn_radiation_wavelength 0.71073
_diffrn_reflns_av_R_equivalents 0.0685
_diffrn_reflns_av_sigmaI/netI 0.0564
_diffrn_reflns_limit_h_max 19
_diffrn_reflns_limit_h_min -19
_diffrn_reflns_limit_k_max 20
_diffrn_reflns_limit_k_min -20
_diffrn_reflns_limit_l_max 26
_diffrn_reflns_limit_l_min -25
_diffrn_reflns_number 46575
_diffrn_reflns_theta_full 28.28
_diffrn_reflns_theta_max 28.28
_diffrn_reflns_theta_min 2.70
_exptl_absorpt_coefficient_mu 0.154
_exptl_absorpt_correction_T_max 0.9699
_exptl_absorpt_correction_T_min 0.9554
_exptl_absorpt_correction_type 'empirical, SADABS'
_exptl_crystal_density_diffrn 1.125
_exptl_crystal_density_method 'not measured'
_exptl_crystal_F_000 1456
_exptl_crystal_size_max 0.30
_exptl_crystal_size_mid 0.30
_exptl_crystal_size_min 0.20
_refine_diff_density_max 0.617
_refine_diff_density_min -0.377
_refine_diff_density_rms 0.057
_refine_ls_extinction_method none
_refine_ls_goodness_of_fit_ref 1.010
_refine_ls_hydrogen_treatment mixed
_refine_ls_matrix_type full
_refine_ls_number_parameters 871
_refine_ls_number_reflns 18589
_refine_ls_number_restraints 0
_refine_ls_restrained_S_all 1.010
_refine_ls_R_factor_all 0.0867
_refine_ls_R_factor_gt 0.0586
_refine_ls_shift/su_max 0.002
_refine_ls_shift/su_mean 0.000
_refine_ls_structure_factor_coef Fsqd
_refine_ls_weighting_details 'w=1/[\s^2^(Fo^2^)+(0.1235P)^2^+0.0000P] where P=(Fo^2^+2Fc^2^)/3'
_refine_ls_weighting_scheme calc
_refine_ls_wR_factor_gt 0.1748
_refine_ls_wR_factor_ref 0.1966
_reflns_number_gt 12042
_reflns_number_total 18589
_reflns_threshold_expression >2sigma(I)
_cod_data_source_file jo051997xsi20051108_064117_4.cif
_cod_depositor_comments
;
The following automatic conversions were performed:

'_refine_ls_weighting_scheme' value 'calc
w=1/[\s^2^(Fo^2^)+(0.1235P)^2^+0.0000P] where P=(Fo^2^+2Fc^2^)/3' was
changed to 'calc'. New tag '_refine_ls_weighting_details' was
created. The value of the new tag was set to
'w=1/[\s^2^(Fo^2^)+(0.1235P)^2^+0.0000P] where P=(Fo^2^+2Fc^2^)/3'.

Automatic conversion script
Id: cif_fix_values 3143 2015-03-26 13:38:13Z robertas 
;
_cod_database_code 4021436

loop_
_symmetry_equiv_pos_as_xyz
'x, y, z'
'-x, -y, -z'

loop_
_atom_site_label
_atom_site_type_symbol
_atom_site_fract_x
_atom_site_fract_y
_atom_site_fract_z
_atom_site_U_iso_or_equiv
_atom_site_adp_type
_atom_site_occupancy
_atom_site_calc_flag
_atom_site_refinement_flags
_atom_site_disorder_assembly
_atom_site_disorder_group
P2 P 0.56536(3) 0.02643(3) 0.24377(3) 0.04216(12) Uani 1 d . . .
P1 P 0.64598(4) -0.11266(3) 0.25032(3) 0.04844(14) Uani 1 d . . .
O1 O 0.77341(10) 0.07134(10) 0.29847(9) 0.0631(4) Uani 1 d . . .
O2 O 0.77996(10) 0.21833(9) 0.29424(8) 0.0582(4) Uani 1 d . . .
O3 O 0.66978(15) 0.27190(12) 0.40617(9) 0.0840(5) Uani 1 d . . .
O4 O 0.59853(14) 0.35986(10) 0.33913(9) 0.0768(5) Uani 1 d . . .
O5 O 0.51115(12) 0.23991(13) 0.14619(9) 0.0740(5) Uani 1 d . . .
O6 O 0.40017(12) 0.21372(12) 0.19457(11) 0.0785(5) Uani 1 d . . .
N1 N 0.59822(11) -0.05519(10) 0.18576(8) 0.0465(3) Uani 1 d . . .
N2 N 0.58996(11) -0.03324(11) 0.30190(9) 0.0478(4) Uani 1 d . . .
N3 N 0.46352(11) 0.05321(13) 0.21879(10) 0.0527(4) Uani 1 d . . .
N6 N 0.57369(14) -0.21629(12) 0.21706(12) 0.0636(5) Uani 1 d . . .
N4 N 0.63886(11) 0.13189(10) 0.27302(9) 0.0446(3) Uani 1 d . . .
N5 N 0.60393(12) 0.21508(11) 0.27696(10) 0.0503(4) Uani 1 d . . .
C1 C 0.60970(16) -0.06721(15) 0.11033(11) 0.0593(5) Uani 1 d . . .
C2 C 0.7045(2) -0.0968(2) 0.11197(17) 0.0910(9) Uani 1 d . . .
H2A H 0.7554 -0.0486 0.1514 0.136 Uiso 1 calc R . .
H2B H 0.7121 -0.1057 0.0635 0.136 Uiso 1 calc R . .
H2C H 0.7058 -0.1550 0.1221 0.136 Uiso 1 calc R . .
C3 C 0.6070(2) 0.02560(18) 0.09488(14) 0.0790(7) Uani 1 d . . .
H3A H 0.5487 0.0456 0.0970 0.119 Uiso 1 calc R . .
H3B H 0.6107 0.0165 0.0451 0.119 Uiso 1 calc R . .
H3C H 0.6599 0.0730 0.1328 0.119 Uiso 1 calc R . .
C4 C 0.5277(2) -0.14420(19) 0.04816(13) 0.0839(8) Uani 1 d . . .
H4A H 0.5285 -0.2019 0.0589 0.126 Uiso 1 calc R . .
H4B H 0.5349 -0.1540 -0.0006 0.126 Uiso 1 calc R . .
H4C H 0.4684 -0.1248 0.0473 0.126 Uiso 1 calc R . .
C5 C 0.60346(17) -0.00763(16) 0.38465(12) 0.0618(5) Uani 1 d . . .
C6 C 0.5478(3) 0.0669(2) 0.40798(16) 0.1055(11) Uani 1 d . . .
H6A H 0.5695 0.1225 0.3991 0.158 Uiso 1 calc R . .
H6B H 0.5568 0.0823 0.4612 0.158 Uiso 1 calc R . .
H6C H 0.4815 0.0436 0.3785 0.158 Uiso 1 calc R . .
C7 C 0.5667(4) -0.0942(2) 0.3973(2) 0.160(2) Uani 1 d . . .
H7A H 0.5027 -0.1206 0.3628 0.240 Uiso 1 calc R . .
H7B H 0.5677 -0.0777 0.4490 0.240 Uiso 1 calc R . .
H7C H 0.6062 -0.1399 0.3883 0.240 Uiso 1 calc R . .
C8 C 0.7071(3) 0.0300(4) 0.43095(17) 0.1489(18) Uani 1 d . . .
H8A H 0.7409 -0.0211 0.4262 0.223 Uiso 1 calc R . .
H8B H 0.7143 0.0603 0.4836 0.223 Uiso 1 calc R . .
H8C H 0.7322 0.0750 0.4126 0.223 Uiso 1 calc R . .
C9 C 0.36593(15) -0.00904(16) 0.18507(15) 0.0669(6) Uani 1 d . . .
C10 C 0.32177(19) -0.0093(2) 0.10398(16) 0.0887(8) Uani 1 d . . .
H10A H 0.3571 -0.0397 0.0732 0.133 Uiso 1 calc R . .
H10B H 0.3234 0.0546 0.1050 0.133 Uiso 1 calc R . .
H10C H 0.2571 -0.0429 0.0827 0.133 Uiso 1 calc R . .
C11 C 0.30735(19) 0.0378(2) 0.2325(2) 0.0963(9) Uani 1 d . . .
H11A H 0.2425 0.0045 0.2092 0.144 Uiso 1 calc R . .
H11B H 0.3099 0.1023 0.2348 0.144 Uiso 1 calc R . .
H11C H 0.3328 0.0362 0.2832 0.144 Uiso 1 calc R . .
C12 C 0.36950(18) -0.10898(19) 0.1840(2) 0.0918(9) Uani 1 d . . .
H12A H 0.4101 -0.1349 0.1567 0.138 Uiso 1 calc R . .
H12B H 0.3066 -0.1470 0.1592 0.138 Uiso 1 calc R . .
H12C H 0.3940 -0.1084 0.2355 0.138 Uiso 1 calc R . .
C13 C 0.6024(2) -0.30875(16) 0.21031(17) 0.0773(7) Uani 1 d . . .
C14 C 0.6853(6) -0.3125(5) 0.1848(5) 0.0854(19) Uani 0.50 d P A 1
H14A H 0.7017 -0.3737 0.1780 0.128 Uiso 0.50 calc PR A 1
H14B H 0.7381 -0.2650 0.2225 0.128 Uiso 0.50 calc PR A 1
H14C H 0.6700 -0.3013 0.1372 0.128 Uiso 0.50 calc PR A 1
C15 C 0.5215(6) -0.3817(4) 0.1623(7) 0.128(3) Uani 0.50 d P A 1
H15A H 0.5049 -0.3823 0.1108 0.192 Uiso 0.50 calc PR A 1
H15B H 0.4690 -0.3704 0.1799 0.192 Uiso 0.50 calc PR A 1
H15C H 0.5362 -0.4417 0.1638 0.192 Uiso 0.50 calc PR A 1
C16 C 0.6386(8) -0.3126(6) 0.2958(5) 0.114(3) Uani 0.50 d P A 1
H16A H 0.5850 -0.3213 0.3117 0.171 Uiso 0.50 calc PR A 1
H16B H 0.6811 -0.2544 0.3302 0.171 Uiso 0.50 calc PR A 1
H16C H 0.6712 -0.3643 0.2963 0.171 Uiso 0.50 calc PR A 1
C14A C 0.7023(7) -0.3013(7) 0.2550(12) 0.250(11) Uani 0.50 d P A 2
H14D H 0.7120 -0.2740 0.3084 0.376 Uiso 0.50 calc PR A 2
H14E H 0.7424 -0.2619 0.2413 0.376 Uiso 0.50 calc PR A 2
H14F H 0.7178 -0.3631 0.2443 0.376 Uiso 0.50 calc PR A 2
C15A C 0.5745(14) -0.3665(6) 0.1219(6) 0.213(8) Uani 0.50 d P A 2
H15D H 0.5784 -0.4314 0.1146 0.320 Uiso 0.50 calc PR A 2
H15E H 0.6176 -0.3405 0.1021 0.320 Uiso 0.50 calc PR A 2
H15F H 0.5108 -0.3625 0.0954 0.320 Uiso 0.50 calc PR A 2
C16A C 0.5390(9) -0.3687(6) 0.2335(8) 0.139(4) Uani 0.50 d P A 2
H16D H 0.4738 -0.3751 0.2033 0.209 Uiso 0.50 calc PR A 2
H16E H 0.5478 -0.3389 0.2865 0.209 Uiso 0.50 calc PR A 2
H16F H 0.5553 -0.4300 0.2253 0.209 Uiso 0.50 calc PR A 2
C17 C 0.73650(13) 0.13605(13) 0.29006(11) 0.0475(4) Uani 1 d . . .
C18 C 0.88418(14) 0.23409(15) 0.31716(13) 0.0593(5) Uani 1 d . . .
H18 H 0.9093 0.1996 0.3514 0.071 Uiso 1 calc R . .
C19 C 0.91641(19) 0.33882(17) 0.35983(16) 0.0821(7) Uani 1 d . . .
H19A H 0.8922 0.3723 0.3259 0.123 Uiso 1 calc R . .
H19B H 0.9846 0.3544 0.3791 0.123 Uiso 1 calc R . .
H19C H 0.8929 0.3565 0.4016 0.123 Uiso 1 calc R . .
C20 C 0.91252(19) 0.20120(18) 0.24822(16) 0.0784(7) Uani 1 d . . .
H20A H 0.8881 0.1347 0.2223 0.118 Uiso 1 calc R . .
H20B H 0.9806 0.2132 0.2634 0.118 Uiso 1 calc R . .
H20C H 0.8871 0.2346 0.2145 0.118 Uiso 1 calc R . .
C21 C 0.62818(17) 0.28159(14) 0.34672(13) 0.0595(5) Uani 1 d . . .
C22 C 0.6258(3) 0.44409(19) 0.40864(18) 0.1006(10) Uani 1 d . . .
H22 H 0.6197 0.4249 0.4508 0.121 Uiso 1 calc R . .
C23 C 0.5552(3) 0.5045(2) 0.3911(3) 0.1418(16) Uani 1 d . . .
H23A H 0.5593 0.5218 0.3487 0.213 Uiso 1 calc R . .
H23B H 0.5683 0.5605 0.4349 0.213 Uiso 1 calc R . .
H23C H 0.4923 0.4700 0.3784 0.213 Uiso 1 calc R . .
C24 C 0.7233(3) 0.4890(3) 0.4282(3) 0.1622(19) Uani 1 d . . .
H24A H 0.7643 0.4452 0.4366 0.243 Uiso 1 calc R . .
H24B H 0.7407 0.5434 0.4739 0.243 Uiso 1 calc R . .
H24C H 0.7298 0.5081 0.3872 0.243 Uiso 1 calc R . .
C25 C 0.43543(16) 0.25254(15) 0.15801(12) 0.0585(5) Uani 1 d . . .
C26 C 0.38248(15) 0.32000(14) 0.12687(12) 0.0569(5) Uani 1 d . . .
C27 C 0.4092(2) 0.35507(17) 0.07704(14) 0.0732(6) Uani 1 d . . .
H27 H 0.4614 0.3386 0.0636 0.088 Uiso 1 calc R . .
C28 C 0.3578(2) 0.41530(18) 0.04681(16) 0.0874(8) Uani 1 d . . .
H28 H 0.3748 0.4379 0.0124 0.105 Uiso 1 calc R . .
C29 C 0.2822(2) 0.44092(19) 0.06814(18) 0.0894(9) Uani 1 d . . .
H29 H 0.2474 0.4801 0.0473 0.107 Uiso 1 calc R . .
C30 C 0.2576(2) 0.4097(2) 0.1194(2) 0.0955(9) Uani 1 d . . .
H30 H 0.2078 0.4293 0.1351 0.115 Uiso 1 calc R . .
C31 C 0.30705(18) 0.34880(19) 0.14798(17) 0.0785(7) Uani 1 d . . .
H31 H 0.2892 0.3266 0.1823 0.094 Uiso 1 calc R . .
P4 P 1.07175(3) 0.60850(3) 0.26596(3) 0.04293(13) Uani 1 d . . .
P3 P 0.99023(4) 0.74883(3) 0.27254(3) 0.05179(14) Uani 1 d . . .
O7 O 0.86557(10) 0.56133(10) 0.19991(9) 0.0658(4) Uani 1 d . . .
O8 O 0.85482(10) 0.40467(9) 0.17186(9) 0.0620(4) Uani 1 d . . .
O9 O 0.99555(12) 0.37521(10) 0.08579(9) 0.0693(4) Uani 1 d . . .
O10 O 1.05188(12) 0.27855(10) 0.15030(9) 0.0712(4) Uani 1 d . . .
O11 O 1.23714(11) 0.41704(12) 0.30217(10) 0.0707(4) Uani 1 d . . .
O12 O 1.11927(11) 0.37398(13) 0.33866(10) 0.0734(4) Uani 1 d . . .
N7 N 1.03567(12) 0.68003(11) 0.32816(9) 0.0487(4) Uani 1 d . . .
N8 N 1.05083(11) 0.67994(10) 0.21785(9) 0.0473(4) Uani 1 d . . .
N9 N 1.17456(11) 0.58268(13) 0.29050(9) 0.0510(4) Uani 1 d . . .
N12 N 1.06109(14) 0.85375(12) 0.31828(12) 0.0655(5) Uani 1 d . . .
N10 N 0.99937(11) 0.49995(10) 0.22265(9) 0.0463(3) Uani 1 d . . .
N11 N 1.03531(13) 0.41686(11) 0.21496(10) 0.0524(4) Uani 1 d . . .
C32 C 1.01685(18) 0.67552(16) 0.39809(12) 0.0640(6) Uani 1 d . . .
C33 C 0.9149(3) 0.6875(3) 0.3889(2) 0.1371(15) Uani 1 d . . .
H33A H 0.9078 0.7487 0.3857 0.206 Uiso 1 calc R . .
H33B H 0.9002 0.6820 0.4321 0.206 Uiso 1 calc R . .
H33C H 0.8723 0.6395 0.3431 0.206 Uiso 1 calc R . .
C34 C 1.0852(3) 0.7562(2) 0.46734(15) 0.1056(11) Uani 1 d . . .
H34A H 1.1486 0.7439 0.4772 0.158 Uiso 1 calc R . .
H34B H 1.0668 0.7611 0.5111 0.158 Uiso 1 calc R . .
H34C H 1.0834 0.8144 0.4573 0.158 Uiso 1 calc R . .
C35 C 1.0319(3) 0.5841(2) 0.40826(18) 0.1088(12) Uani 1 d . . .
H35A H 0.9828 0.5340 0.3689 0.163 Uiso 1 calc R . .
H35B H 1.0299 0.5861 0.4573 0.163 Uiso 1 calc R . .
H35C H 1.0927 0.5730 0.4052 0.163 Uiso 1 calc R . .
C36 C 1.04295(16) 0.67001(15) 0.13748(11) 0.0584(5) Uani 1 d . . .
C37 C 1.0751(3) 0.7657(2) 0.13674(19) 0.1254(14) Uani 1 d . . .
H37A H 1.0320 0.8059 0.1493 0.188 Uiso 1 calc R . .
H37B H 1.0761 0.7604 0.0868 0.188 Uiso 1 calc R . .
H37C H 1.1378 0.7923 0.1736 0.188 Uiso 1 calc R . .
C38 C 1.1067(3) 0.6051(2) 0.11198(16) 0.1000(10) Uani 1 d . . .
H38A H 1.1715 0.6318 0.1444 0.150 Uiso 1 calc R . .
H38B H 1.1004 0.5977 0.0602 0.150 Uiso 1 calc R . .
H38C H 1.0886 0.5445 0.1152 0.150 Uiso 1 calc R . .
C39 C 0.9430(2) 0.6267(3) 0.08392(16) 0.1227(13) Uani 1 d . . .
H39A H 0.9251 0.5656 0.0861 0.184 Uiso 1 calc R . .
H39B H 0.9394 0.6205 0.0328 0.184 Uiso 1 calc R . .
H39C H 0.9007 0.6665 0.0986 0.184 Uiso 1 calc R . .
C40 C 1.27059(15) 0.64778(16) 0.33365(13) 0.0632(5) Uani 1 d . . .
C41 C 1.3097(2) 0.6369(2) 0.41107(15) 0.0926(9) Uani 1 d . . .
H41A H 1.2722 0.6623 0.4416 0.139 Uiso 1 calc R . .
H41B H 1.3744 0.6704 0.4362 0.139 Uiso 1 calc R . .
H41C H 1.3072 0.5712 0.4044 0.139 Uiso 1 calc R . .
C42 C 1.26503(18) 0.75116(17) 0.34476(17) 0.0841(8) Uani 1 d . . .
H42A H 1.2401 0.7581 0.2958 0.126 Uiso 1 calc R . .
H42B H 1.3274 0.7897 0.3719 0.126 Uiso 1 calc R . .
H42C H 1.2241 0.7707 0.3735 0.126 Uiso 1 calc R . .
C43 C 1.33540(19) 0.6139(2) 0.28791(18) 0.0937(9) Uani 1 d . . .
H43A H 1.3336 0.5476 0.2781 0.141 Uiso 1 calc R . .
H43B H 1.3994 0.6481 0.3167 0.141 Uiso 1 calc R . .
H43C H 1.3139 0.6249 0.2403 0.141 Uiso 1 calc R . .
C44 C 1.0323(2) 0.94695(16) 0.33022(17) 0.0774(7) Uani 1 d . . .
C45 C 1.0964(6) 1.0071(3) 0.3126(6) 0.289(5) Uani 1 d . . .
H45A H 1.0971 0.9757 0.2622 0.434 Uiso 1 calc R . .
H45B H 1.1594 1.0196 0.3490 0.434 Uiso 1 calc R . .
H45C H 1.0751 1.0655 0.3151 0.434 Uiso 1 calc R . .
C46 C 1.0442(8) 0.9916(4) 0.4085(4) 0.342(7) Uani 1 d . . .
H46A H 1.0335 1.0550 0.4170 0.513 Uiso 1 calc R . .
H46B H 1.1076 0.9930 0.4396 0.513 Uiso 1 calc R . .
H46C H 0.9994 0.9569 0.4217 0.513 Uiso 1 calc R . .
C47 C 0.9379(4) 0.9380(3) 0.2846(6) 0.334(7) Uani 1 d . . .
H47A H 0.9038 0.9698 0.3160 0.500 Uiso 1 calc R . .
H47B H 0.9086 0.8723 0.2603 0.500 Uiso 1 calc R . .
H47C H 0.9367 0.9658 0.2464 0.500 Uiso 1 calc R . .
C48 C 0.90120(14) 0.49341(13) 0.19784(11) 0.0504(4) Uani 1 d . . .
C49 C 0.75075(16) 0.38944(18) 0.13878(17) 0.0781(7) Uani 1 d . . .
H49 H 0.7285 0.4263 0.1059 0.094 Uiso 1 calc R B 3
C50 C 0.7118(3) 0.4067(4) 0.2049(3) 0.169(2) Uani 1 d . . .
H50A H 0.6437 0.3970 0.1850 0.254 Uiso 1 calc R . .
H50B H 0.7370 0.4703 0.2398 0.254 Uiso 1 calc R . .
H50C H 0.7303 0.3634 0.2312 0.254 Uiso 1 calc R . .
C51 C 0.7175(3) 0.2886(3) 0.1007(4) 0.130(2) Uani 0.70 d P C 3
H51A H 0.7313 0.2690 0.0541 0.196 Uiso 0.70 calc PR C 3
H51B H 0.6501 0.2735 0.0893 0.196 Uiso 0.70 calc PR C 3
H51C H 0.7490 0.2563 0.1334 0.196 Uiso 0.70 calc PR C 3
C51A C 0.7342(8) 0.3747(14) 0.0501(6) 0.169(7) Uani 0.30 d P C 4
H51D H 0.7187 0.3084 0.0208 0.253 Uiso 0.30 calc PR C 4
H51E H 0.7912 0.4028 0.0459 0.253 Uiso 0.30 calc PR C 4
H51F H 0.6830 0.4042 0.0310 0.253 Uiso 0.30 calc PR C 4
C52 C 1.02466(15) 0.35837(14) 0.14414(12) 0.0547(5) Uani 1 d . . .
C53 C 1.0457(2) 0.20432(17) 0.08021(16) 0.0826(7) Uani 1 d . . .
H53 H 1.0666 0.2321 0.0471 0.099 Uiso 1 calc R . .
C54 C 0.9461(2) 0.1516(2) 0.04002(18) 0.1065(10) Uani 1 d . . .
H54A H 0.9281 0.1196 0.0707 0.160 Uiso 1 calc R . .
H54B H 0.9412 0.1062 -0.0081 0.160 Uiso 1 calc R . .
H54C H 0.9048 0.1950 0.0315 0.160 Uiso 1 calc R . .
C55 C 1.1132(3) 0.1431(2) 0.1056(3) 0.1384(16) Uani 1 d . . .
H55A H 1.1754 0.1813 0.1351 0.208 Uiso 1 calc R . .
H55B H 1.1162 0.0950 0.0616 0.208 Uiso 1 calc R . .
H55C H 1.0910 0.1140 0.1363 0.208 Uiso 1 calc R . .
C56 C 1.20134(15) 0.37344(15) 0.33519(12) 0.0568(5) Uani 1 d . . .
C57 C 1.26189(15) 0.31768(14) 0.37566(11) 0.0547(5) Uani 1 d . . .
C58 C 1.23098(18) 0.27669(16) 0.42097(14) 0.0690(6) Uani 1 d . . .
H58 H 1.1709 0.2799 0.4243 0.083 Uiso 1 calc R . .
C59 C 1.2910(2) 0.23036(18) 0.46163(16) 0.0867(8) Uani 1 d . . .
H59 H 1.2709 0.2036 0.4928 0.104 Uiso 1 calc R . .
C60 C 1.3791(2) 0.2242(2) 0.45588(19) 0.0948(9) Uani 1 d . . .
H60 H 1.4188 0.1937 0.4834 0.114 Uiso 1 calc R . .
C61 C 1.4082(2) 0.2624(2) 0.4102(2) 0.0983(10) Uani 1 d . . .
H61 H 1.4677 0.2574 0.4060 0.118 Uiso 1 calc R . .
C62 C 1.35041(19) 0.30861(18) 0.36984(16) 0.0762(7) Uani 1 d . . .
H62 H 1.3711 0.3340 0.3383 0.091 Uiso 1 calc R . .
HN5 H 0.578(2) 0.222(2) 0.2327(17) 0.098(9) Uiso 1 d . . .
HN9 H 1.1803(17) 0.5246(17) 0.2893(14) 0.072(7) Uiso 1 d . . .
HN6 H 0.5109(19) -0.2211(17) 0.2003(14) 0.076(8) Uiso 1 d . . .
HN12 H 1.126(2) 0.8514(18) 0.3322(16) 0.089(8) Uiso 1 d . . .
HN11 H 1.0519(19) 0.4013(18) 0.2478(15) 0.077(9) Uiso 1 d . . .
HN3 H 0.4515(18) 0.1071(18) 0.2192(14) 0.076(8) Uiso 1 d . . .

loop_
_atom_site_aniso_label
_atom_site_aniso_U_11
_atom_site_aniso_U_22
_atom_site_aniso_U_33
_atom_site_aniso_U_23
_atom_site_aniso_U_13
_atom_site_aniso_U_12
P2 0.0419(3) 0.0422(2) 0.0444(3) 0.0192(2) 0.0130(2) 0.00989(19)
P1 0.0477(3) 0.0430(3) 0.0572(3) 0.0224(2) 0.0160(2) 0.0116(2)
O1 0.0472(8) 0.0511(8) 0.0943(11) 0.0345(8) 0.0185(7) 0.0127(6)
O2 0.0511(8) 0.0524(8) 0.0751(9) 0.0333(7) 0.0170(7) 0.0062(6)
O3 0.1339(16) 0.0672(10) 0.0530(9) 0.0233(8) 0.0289(10) 0.0326(10)
O4 0.1107(14) 0.0481(8) 0.0740(10) 0.0218(7) 0.0304(10) 0.0299(9)
O5 0.0752(11) 0.1010(12) 0.0710(10) 0.0478(9) 0.0337(9) 0.0466(10)
O6 0.0707(11) 0.0814(11) 0.1071(13) 0.0558(10) 0.0364(10) 0.0289(9)
N1 0.0511(9) 0.0444(8) 0.0455(8) 0.0174(7) 0.0158(7) 0.0133(7)
N2 0.0549(9) 0.0473(8) 0.0485(8) 0.0239(7) 0.0191(7) 0.0141(7)
N3 0.0431(9) 0.0519(10) 0.0647(10) 0.0271(8) 0.0132(7) 0.0124(7)
N6 0.0533(11) 0.0446(9) 0.0924(14) 0.0268(9) 0.0206(10) 0.0113(8)
N4 0.0451(8) 0.0387(7) 0.0514(8) 0.0188(6) 0.0144(7) 0.0113(6)
N5 0.0584(10) 0.0401(8) 0.0529(9) 0.0205(7) 0.0132(8) 0.0174(7)
C1 0.0705(14) 0.0629(12) 0.0474(11) 0.0192(9) 0.0224(10) 0.0203(11)
C2 0.098(2) 0.125(2) 0.0885(18) 0.0526(17) 0.0606(17) 0.0526(19)
C3 0.117(2) 0.0774(16) 0.0580(13) 0.0355(12) 0.0377(14) 0.0225(15)
C4 0.104(2) 0.0778(16) 0.0512(13) 0.0067(12) 0.0165(13) 0.0157(15)
C5 0.0750(15) 0.0700(13) 0.0516(11) 0.0329(10) 0.0238(11) 0.0196(11)
C6 0.157(3) 0.125(3) 0.0725(17) 0.0501(18) 0.062(2) 0.079(2)
C7 0.324(7) 0.090(2) 0.101(2) 0.057(2) 0.104(4) 0.013(3)
C8 0.097(3) 0.274(6) 0.0510(16) 0.036(2) 0.0118(16) 0.041(3)
C9 0.0431(11) 0.0672(14) 0.0885(16) 0.0329(12) 0.0145(11) 0.0088(10)
C10 0.0617(15) 0.0920(19) 0.0860(18) 0.0232(15) -0.0032(13) 0.0129(14)
C11 0.0575(15) 0.119(2) 0.126(2) 0.048(2) 0.0445(16) 0.0199(15)
C12 0.0522(14) 0.0772(17) 0.136(3) 0.0475(17) 0.0118(15) -0.0025(12)
C13 0.0876(18) 0.0468(12) 0.113(2) 0.0347(13) 0.0454(16) 0.0226(12)
C14 0.090(5) 0.055(3) 0.127(5) 0.032(4) 0.052(5) 0.038(3)
C15 0.111(6) 0.055(3) 0.183(9) 0.013(5) 0.033(6) 0.003(3)
C16 0.147(7) 0.095(5) 0.145(6) 0.080(5) 0.063(6) 0.063(6)
C14A 0.092(7) 0.078(6) 0.48(3) 0.078(13) -0.034(13) 0.037(5)
C15A 0.49(3) 0.081(5) 0.139(8) 0.041(5) 0.183(13) 0.095(10)
C16A 0.200(11) 0.084(5) 0.186(10) 0.063(6) 0.122(9) 0.034(6)
C17 0.0496(11) 0.0445(10) 0.0492(10) 0.0199(8) 0.0146(8) 0.0080(8)
C18 0.0486(11) 0.0596(12) 0.0733(14) 0.0319(11) 0.0188(10) 0.0035(9)
C19 0.0735(16) 0.0682(15) 0.0918(18) 0.0140(13) 0.0309(14) -0.0088(12)
C20 0.0790(17) 0.0740(16) 0.0950(18) 0.0323(14) 0.0449(15) 0.0149(13)
C21 0.0783(15) 0.0472(11) 0.0593(13) 0.0214(10) 0.0275(11) 0.0198(10)
C22 0.163(3) 0.0529(14) 0.095(2) 0.0149(14) 0.062(2) 0.0368(18)
C23 0.168(4) 0.0666(19) 0.205(4) 0.032(2) 0.092(3) 0.051(2)
C24 0.142(4) 0.095(3) 0.182(4) -0.035(3) 0.051(3) 0.006(3)
C25 0.0591(13) 0.0616(12) 0.0549(12) 0.0227(10) 0.0144(10) 0.0220(10)
C26 0.0585(12) 0.0529(11) 0.0528(11) 0.0165(9) 0.0104(9) 0.0163(9)
C27 0.0898(18) 0.0722(15) 0.0677(14) 0.0303(12) 0.0295(13) 0.0354(13)
C28 0.121(2) 0.0694(16) 0.0721(16) 0.0336(13) 0.0216(16) 0.0296(16)
C29 0.0818(19) 0.0688(16) 0.100(2) 0.0324(15) -0.0001(16) 0.0298(14)
C30 0.0720(18) 0.0823(18) 0.141(3) 0.0502(19) 0.0311(18) 0.0359(15)
C31 0.0673(15) 0.0796(16) 0.1026(19) 0.0448(15) 0.0310(14) 0.0297(13)
P4 0.0420(3) 0.0417(2) 0.0421(2) 0.01568(19) 0.00930(19) 0.00806(19)
P3 0.0476(3) 0.0438(3) 0.0593(3) 0.0171(2) 0.0121(2) 0.0104(2)
O7 0.0476(8) 0.0505(8) 0.0912(11) 0.0233(8) 0.0128(8) 0.0127(6)
O8 0.0470(8) 0.0473(7) 0.0820(10) 0.0223(7) 0.0105(7) 0.0033(6)
O9 0.0951(12) 0.0609(9) 0.0561(9) 0.0227(7) 0.0265(8) 0.0244(8)
O10 0.0860(11) 0.0470(8) 0.0720(10) 0.0156(7) 0.0169(8) 0.0251(8)
O11 0.0639(9) 0.0810(10) 0.0935(12) 0.0576(9) 0.0324(9) 0.0264(8)
O12 0.0545(9) 0.1059(13) 0.0815(11) 0.0573(10) 0.0257(8) 0.0263(9)
N7 0.0543(9) 0.0449(8) 0.0470(8) 0.0159(7) 0.0174(7) 0.0101(7)
N8 0.0510(9) 0.0450(8) 0.0447(8) 0.0191(7) 0.0107(7) 0.0109(7)
N9 0.0445(9) 0.0513(9) 0.0542(9) 0.0210(8) 0.0099(7) 0.0101(7)
N12 0.0551(11) 0.0422(9) 0.0876(14) 0.0178(9) 0.0128(10) 0.0105(8)
N10 0.0422(8) 0.0408(8) 0.0509(8) 0.0162(7) 0.0083(7) 0.0103(6)
N11 0.0594(11) 0.0429(9) 0.0496(10) 0.0179(8) 0.0077(8) 0.0163(7)
C32 0.0784(15) 0.0647(13) 0.0514(11) 0.0176(10) 0.0287(11) 0.0136(11)
C33 0.101(3) 0.232(5) 0.115(3) 0.072(3) 0.072(2) 0.046(3)
C34 0.163(3) 0.0830(19) 0.0518(14) 0.0107(13) 0.0299(17) 0.0002(19)
C35 0.195(4) 0.0732(17) 0.0848(19) 0.0391(15) 0.074(2) 0.023(2)
C36 0.0653(13) 0.0652(13) 0.0479(11) 0.0282(10) 0.0155(10) 0.0120(10)
C37 0.223(4) 0.083(2) 0.094(2) 0.0487(18) 0.075(3) 0.012(2)
C38 0.142(3) 0.120(2) 0.0737(17) 0.0480(17) 0.0606(19) 0.066(2)
C39 0.084(2) 0.209(4) 0.0572(16) 0.050(2) 0.0015(15) 0.005(2)
C40 0.0433(11) 0.0698(14) 0.0650(13) 0.0223(11) 0.0050(10) 0.0069(10)
C41 0.0712(17) 0.105(2) 0.0726(16) 0.0280(15) -0.0101(13) 0.0056(15)
C42 0.0556(14) 0.0649(15) 0.104(2) 0.0238(14) -0.0005(13) -0.0050(11)
C43 0.0524(14) 0.117(2) 0.106(2) 0.0335(18) 0.0274(14) 0.0077(15)
C44 0.0797(17) 0.0455(12) 0.0982(19) 0.0190(12) 0.0228(14) 0.0173(11)
C45 0.306(9) 0.083(3) 0.604(17) 0.147(6) 0.293(11) 0.070(4)
C46 0.77(2) 0.196(6) 0.169(5) 0.091(5) 0.222(9) 0.322(10)
C47 0.145(4) 0.081(3) 0.572(15) 0.019(5) -0.079(6) 0.071(3)
C48 0.0473(10) 0.0466(10) 0.0519(11) 0.0174(8) 0.0095(8) 0.0076(8)
C49 0.0452(12) 0.0786(16) 0.0989(19) 0.0372(14) 0.0047(12) 0.0025(11)
C50 0.093(3) 0.197(5) 0.249(6) 0.124(5) 0.057(3) 0.025(3)
C51 0.054(2) 0.061(2) 0.199(6) -0.011(3) -0.002(3) -0.0098(18)
C51A 0.065(7) 0.32(2) 0.079(7) 0.065(10) -0.021(5) -0.027(9)
C52 0.0542(12) 0.0468(10) 0.0611(12) 0.0183(9) 0.0168(10) 0.0130(9)
C53 0.102(2) 0.0526(13) 0.0878(18) 0.0096(12) 0.0377(16) 0.0236(13)
C54 0.117(3) 0.0757(18) 0.092(2) 0.0005(16) 0.0209(19) 0.0044(17)
C55 0.118(3) 0.0712(19) 0.191(4) 0.014(2) 0.027(3) 0.048(2)
C56 0.0562(12) 0.0589(12) 0.0570(12) 0.0270(10) 0.0142(10) 0.0138(10)
C57 0.0615(12) 0.0464(10) 0.0530(11) 0.0194(9) 0.0127(9) 0.0112(9)
C58 0.0704(15) 0.0661(14) 0.0756(15) 0.0372(12) 0.0198(12) 0.0108(11)
C59 0.116(2) 0.0704(16) 0.0842(18) 0.0493(14) 0.0277(16) 0.0149(15)
C60 0.103(2) 0.0875(19) 0.109(2) 0.0568(18) 0.0269(18) 0.0468(18)
C61 0.094(2) 0.114(2) 0.126(3) 0.074(2) 0.0490(19) 0.0598(19)
C62 0.0813(17) 0.0808(16) 0.0909(18) 0.0494(14) 0.0381(14) 0.0367(14)

loop_
_atom_type_symbol
_atom_type_description
_atom_type_scat_dispersion_real
_atom_type_scat_dispersion_imag
_atom_type_scat_source
C C 0.0033 0.0016 'International Tables Vol C Tables 4.2.6.8 and 6.1.1.4'
H H 0.0000 0.0000 'International Tables Vol C Tables 4.2.6.8 and 6.1.1.4'
N N 0.0061 0.0033 'International Tables Vol C Tables 4.2.6.8 and 6.1.1.4'
O O 0.0106 0.0060 'International Tables Vol C Tables 4.2.6.8 and 6.1.1.4'
P P 0.1023 0.0942 'International Tables Vol C Tables 4.2.6.8 and 6.1.1.4'

loop_
_geom_angle_atom_site_label_1
_geom_angle_atom_site_label_2
_geom_angle_atom_site_label_3
_geom_angle
N3 P2 N1 122.14(9)
N3 P2 N2 120.50(9)
N1 P2 N2 86.54(8)
N3 P2 N4 102.00(8)
N1 P2 N4 110.68(8)
N2 P2 N4 115.32(8)
N3 P2 P1 142.21(7)
N1 P2 P1 43.56(5)
N2 P2 P1 43.80(6)
N4 P2 P1 115.77(6)
N6 P1 N1 105.18(9)
N6 P1 N2 104.85(9)
N1 P1 N2 78.71(7)
N6 P1 P2 115.37(7)
N1 P1 P2 39.56(5)
N2 P1 P2 39.87(5)
C17 O2 C18 116.65(15)
C21 O4 C22 117.3(2)
C1 N1 P2 133.36(13)
C1 N1 P1 128.13(13)
P2 N1 P1 96.88(8)
C5 N2 P2 131.99(14)
C5 N2 P1 126.68(13)
P2 N2 P1 96.34(8)
C9 N3 P2 129.81(15)
C13 N6 P1 126.15(17)
C17 N4 N5 118.63(15)
C17 N4 P2 119.70(12)
N5 N4 P2 121.60(12)
C21 N5 N4 116.86(17)
N1 C1 C2 108.89(17)
N1 C1 C3 109.80(16)
C2 C1 C3 110.1(2)
N1 C1 C4 108.32(18)
C2 C1 C4 110.0(2)
C3 C1 C4 109.7(2)
N2 C5 C7 108.1(2)
N2 C5 C8 109.4(2)
C7 C5 C8 111.6(3)
N2 C5 C6 110.46(18)
C7 C5 C6 108.4(3)
C8 C5 C6 108.9(3)
N3 C9 C12 112.28(18)
N3 C9 C10 107.33(19)
C12 C9 C10 110.1(2)
N3 C9 C11 106.9(2)
C12 C9 C11 111.5(2)
C10 C9 C11 108.5(2)
C15 C13 C14A 137.7(5)
C15 C13 C14 114.9(6)
C14A C13 C14 51.3(8)
C15 C13 N6 108.5(4)
C14A C13 N6 113.8(4)
C14 C13 N6 109.7(3)
C15 C13 C16A 51.7(5)
C14A C13 C16A 109.4(8)
C14 C13 C16A 140.0(4)
N6 C13 C16A 110.3(4)
C15 C13 C15A 52.1(6)
C14A C13 C15A 113.9(9)
C14 C13 C15A 67.2(7)
N6 C13 C15A 107.1(4)
C16A C13 C15A 101.8(7)
C15 C13 C16 110.7(6)
C14A C13 C16 55.7(8)
C14 C13 C16 106.3(5)
N6 C13 C16 106.4(3)
C16A C13 C16 60.6(5)
C15A C13 C16 146.0(4)
O1 C17 O2 126.12(18)
O1 C17 N4 122.49(17)
O2 C17 N4 111.38(15)
O2 C18 C20 109.84(19)
O2 C18 C19 104.46(18)
C20 C18 C19 113.13(19)
O3 C21 O4 125.7(2)
O3 C21 N5 125.42(19)
O4 C21 N5 108.91(18)
C24 C22 O4 110.1(3)
C24 C22 C23 114.2(3)
O4 C22 C23 105.3(3)
O5 C25 O6 124.65(19)
O5 C25 C26 118.1(2)
O6 C25 C26 117.3(2)
C31 C26 C27 118.5(2)
C31 C26 C25 121.0(2)
C27 C26 C25 120.6(2)
C26 C27 C28 120.0(2)
C29 C28 C27 119.8(3)
C30 C29 C28 120.7(2)
C29 C30 C31 119.5(3)
C30 C31 C26 121.5(3)
N9 P4 N7 121.09(9)
N9 P4 N8 120.12(9)
N7 P4 N8 86.76(8)
N9 P4 N10 102.21(8)
N7 P4 N10 112.34(8)
N8 P4 N10 114.73(8)
N9 P4 P3 141.60(7)
N7 P4 P3 43.69(6)
N8 P4 P3 44.01(6)
N10 P4 P3 116.19(6)
N12 P3 N7 104.42(9)
N12 P3 N8 105.40(9)
N7 P3 N8 78.58(7)
N12 P3 P4 115.58(7)
N7 P3 P4 39.62(5)
N8 P3 P4 39.77(5)
C48 O8 C49 116.17(17)
C52 O10 C53 117.35(19)
C32 N7 P4 133.22(13)
C32 N7 P3 127.71(13)
P4 N7 P3 96.69(8)
C36 N8 P4 132.57(13)
C36 N8 P3 126.41(13)
P4 N8 P3 96.22(8)
C40 N9 P4 129.22(15)
C44 N12 P3 126.73(17)
C48 N10 N11 118.70(15)
C48 N10 P4 119.29(12)
N11 N10 P4 121.91(12)
C52 N11 N10 118.74(17)
C35 C32 N7 110.39(18)
C35 C32 C33 110.9(3)
N7 C32 C33 108.0(2)
C35 C32 C34 109.3(2)
N7 C32 C34 108.6(2)
C33 C32 C34 109.7(3)
C37 C36 N8 107.87(19)
C37 C36 C39 112.0(3)
N8 C36 C39 110.60(19)
C37 C36 C38 109.2(2)
N8 C36 C38 109.63(17)
C39 C36 C38 107.5(2)
N9 C40 C41 108.29(19)
N9 C40 C42 112.36(18)
C41 C40 C42 109.4(2)
N9 C40 C43 106.75(19)
C41 C40 C43 108.9(2)
C42 C40 C43 111.1(2)
C47 C44 C46 110.0(6)
C47 C44 C45 110.6(6)
C46 C44 C45 106.5(6)
C47 C44 N12 111.4(3)
C46 C44 N12 110.0(3)
C45 C44 N12 108.3(3)
O7 C48 O8 125.78(18)
O7 C48 N10 122.26(17)
O8 C48 N10 111.96(16)
C51 C49 O8 106.4(2)
C51 C49 C50 100.7(4)
O8 C49 C50 107.5(3)
C51 C49 C51A 76.6(7)
O8 C49 C51A 102.2(4)
C50 C49 C51A 149.7(5)
O9 C52 O10 126.18(19)
O9 C52 N11 126.03(19)
O10 C52 N11 107.79(18)
O10 C53 C54 109.6(2)
O10 C53 C55 105.1(3)
C54 C53 C55 112.5(3)
O11 C56 O12 124.86(19)
O11 C56 C57 117.54(19)
O12 C56 C57 117.58(18)
C62 C57 C58 118.7(2)
C62 C57 C56 120.66(19)
C58 C57 C56 120.6(2)
C57 C58 C59 119.5(2)
C60 C59 C58 120.4(2)
C61 C60 C59 120.0(3)
C60 C61 C62 120.5(3)
C61 C62 C57 120.8(2)

loop_
_geom_bond_atom_site_label_1
_geom_bond_atom_site_label_2
_geom_bond_distance
P2 N3 1.5900(17)
P2 N1 1.6280(15)
P2 N2 1.6367(15)
P2 N4 1.6913(15)
P2 P1 2.5378(7)
P1 N6 1.6521(19)
P1 N1 1.7616(15)
P1 N2 1.7672(16)
O1 C17 1.197(2)
O2 C17 1.324(2)
O2 C18 1.471(2)
O3 C21 1.204(3)
O4 C21 1.336(2)
O4 C22 1.472(3)
O5 C25 1.247(3)
O6 C25 1.252(3)
N1 C1 1.495(2)
N2 C5 1.491(3)
N3 C9 1.510(3)
N6 C13 1.481(3)
N4 C17 1.396(2)
N4 N5 1.396(2)
N5 C21 1.347(3)
C1 C2 1.526(3)
C1 C3 1.527(3)
C1 C4 1.533(3)
C5 C7 1.497(4)
C5 C8 1.503(4)
C5 C6 1.505(3)
C9 C12 1.514(3)
C9 C10 1.524(4)
C9 C11 1.529(4)
C13 C15 1.427(7)
C13 C14A 1.468(10)
C13 C14 1.474(7)
C13 C16A 1.517(8)
C13 C15A 1.587(10)
C13 C16 1.619(8)
C18 C20 1.491(3)
C18 C19 1.506(3)
C22 C24 1.446(5)
C22 C23 1.492(4)
C25 C26 1.509(3)
C26 C31 1.380(3)
C26 C27 1.381(3)
C27 C28 1.399(3)
C28 C29 1.370(4)
C29 C30 1.360(4)
C30 C31 1.378(4)
P4 N9 1.5959(17)
P4 N7 1.6267(16)
P4 N8 1.6303(15)
P4 N10 1.7021(16)
P4 P3 2.5336(8)
P3 N12 1.6534(19)
P3 N7 1.7621(16)
P3 N8 1.7706(16)
O7 C48 1.196(2)
O8 C48 1.327(2)
O8 C49 1.470(3)
O9 C52 1.207(2)
O10 C52 1.338(2)
O10 C53 1.457(3)
O11 C56 1.245(2)
O12 C56 1.257(3)
N7 C32 1.497(2)
N8 C36 1.501(2)
N9 C40 1.512(3)
N12 C44 1.483(3)
N10 C48 1.393(2)
N10 N11 1.397(2)
N11 C52 1.352(3)
C32 C35 1.485(3)
C32 C33 1.523(4)
C32 C34 1.526(4)
C36 C37 1.494(3)
C36 C39 1.501(4)
C36 C38 1.512(3)
C40 C41 1.517(3)
C40 C42 1.528(3)
C40 C43 1.531(3)
C44 C47 1.402(5)
C44 C46 1.421(6)
C44 C45 1.454(6)
C49 C51 1.446(4)
C49 C50 1.536(6)
C49 C51A 1.618(12)
C53 C54 1.484(4)
C53 C55 1.510(4)
C56 C57 1.509(3)
C57 C62 1.384(3)
C57 C58 1.385(3)
C58 C59 1.399(3)
C59 C60 1.371(4)
C60 C61 1.354(4)
C61 C62 1.378(3)

loop_
_geom_hbond_atom_site_label_D
_geom_hbond_atom_site_label_H
_geom_hbond_atom_site_label_A
_geom_hbond_distance_DH
_geom_hbond_distance_HA
_geom_hbond_distance_DA
_geom_hbond_angle_DHA
N3 HN3 O6 0.85(2) 1.98(3) 2.807(2) 166(2)
N5 HN5 O5 0.88(3) 1.80(3) 2.678(2) 172(3)
N9 HN9 O11 0.89(2) 1.95(2) 2.804(2) 161(2)
N11 HN11 O12 0.73(3) 1.95(3) 2.673(2) 169(3)
